data_4082520
loop_
_publ_author_name
'Oliva-Madrid, Mar\'ia-Jos\'e'
'Garc\?\'ia-L\'opez, Jos\'e-Antonio'
'Saura-Llamas, Isabel'
'Bautista, Delia'
'Vicente, Jos\'e'

_publ_section_title
;
 Reactivity of Eight-Membered Palladacycles Arising from Monoinsertion of
 Alkynes into the Pd--C bond of Ortho-Palladated Phenethylamines toward
 Unsaturated Molecules. Synthesis of Dihydro-3-Benzazocinones, N7-amino
 Acids, N7-amino Esters, and 3-Benzazepines
;
_journal_issue 1
_journal_name_full Organometallics
_journal_page_first 19
_journal_paper_doi 10.1021/om4010059
_journal_volume 33
_journal_year 2014
_chemical_formula_sum 'C21 H24 F3 N O5 S'
_chemical_formula_weight 459.47
_chemical_name_systematic
; 
 ? 
;
_space_group_IT_number 61
_symmetry_cell_setting orthorhombic
_symmetry_space_group_name_Hall '-P 2ac 2ab'
_symmetry_space_group_name_H-M 'P b c a'
_atom_sites_solution_hydrogens geom
_atom_sites_solution_primary direct
_atom_sites_solution_secondary difmap
_audit_creation_method SHELXL-97
_cell_angle_alpha 90.00
_cell_angle_beta 90.00
_cell_angle_gamma 90.00
_cell_formula_units_Z 8
_cell_length_a 12.8765(13)
_cell_length_b 14.3057(14)
_cell_length_c 24.212(2)
_cell_measurement_reflns_used 3801
_cell_measurement_temperature 100(2)
_cell_measurement_theta_max 23.17
_cell_measurement_theta_min 2.29
_cell_volume 4460.0(7)
_computing_cell_refinement 'Bruker SAINT'
_computing_data_collection 'Bruker SMART'
_computing_data_reduction 'Bruker SAINT'
_computing_molecular_graphics 'Bruker SHELXTL'
_computing_publication_material 'Bruker SHELXTL'
_computing_structure_refinement 'SHELXL-97 (Sheldrick, 1997)'
_computing_structure_solution 'SHELXS-97 (Sheldrick, 1990)'
_diffrn_ambient_temperature 100(2)
_diffrn_detector_area_resol_mean 8.26
_diffrn_measured_fraction_theta_full 1.000
_diffrn_measured_fraction_theta_max 0.998
_diffrn_measurement_device_type 'Bruker SMART APEX CCD'
_diffrn_measurement_method \w-scan
_diffrn_radiation_monochromator graphite
_diffrn_radiation_source 'fine-focus sealed tube'
_diffrn_radiation_type MoK\a
_diffrn_radiation_wavelength 0.71073
_diffrn_reflns_av_R_equivalents 0.0534
_diffrn_reflns_av_sigmaI/netI 0.0386
_diffrn_reflns_limit_h_max 16
_diffrn_reflns_limit_h_min -16
_diffrn_reflns_limit_k_max 17
_diffrn_reflns_limit_k_min -18
_diffrn_reflns_limit_l_max 27
_diffrn_reflns_limit_l_min -31
_diffrn_reflns_number 27177
_diffrn_reflns_theta_full 26.00
_diffrn_reflns_theta_max 27.09
_diffrn_reflns_theta_min 1.68
_exptl_absorpt_coefficient_mu 0.202
_exptl_absorpt_correction_T_max 0.9821
_exptl_absorpt_correction_T_min 0.7095
_exptl_absorpt_correction_type multi-scan
_exptl_absorpt_process_details SADABS
_exptl_crystal_colour colourless
_exptl_crystal_density_diffrn 1.369
_exptl_crystal_density_method 'not measured'
_exptl_crystal_description neddle
_exptl_crystal_F_000 1920
_exptl_crystal_size_max 0.22
_exptl_crystal_size_mid 0.10
_exptl_crystal_size_min 0.09
_refine_diff_density_max 0.511
_refine_diff_density_min -0.410
_refine_diff_density_rms 0.066
_refine_ls_extinction_method none
_refine_ls_goodness_of_fit_ref 1.236
_refine_ls_hydrogen_treatment 'OH and NH3 (with SADI) free, rigid methyls, others riding'
_refine_ls_matrix_type full
_refine_ls_number_parameters 299
_refine_ls_number_reflns 4917
_refine_ls_number_restraints 3
_refine_ls_restrained_S_all 1.235
_refine_ls_R_factor_all 0.0979
_refine_ls_R_factor_gt 0.0802
_refine_ls_shift/su_max 0.001
_refine_ls_shift/su_mean 0.000
_refine_ls_structure_factor_coef Fsqd
_refine_ls_weighting_details 'calc w=1/[\s^2^(Fo^2^)+(0.0620P)^2^+4.0866P] where P=(Fo^2^+2Fc^2^)/3'
_refine_ls_weighting_scheme calc
_refine_ls_wR_factor_gt 0.1665
_refine_ls_wR_factor_ref 0.1748
_reflns_number_gt 4066
_reflns_number_total 4917
_reflns_threshold_expression >2sigma(I)
_cod_data_source_file om4010059_si_002.cif
_cod_data_source_block jaj201s
_cod_depositor_comments
;
The following automatic conversions were performed:

'_symmetry_cell_setting' value 'Orthorhombic' changed to
'orthorhombic' according to
/usr/data/users/saulius/automatic-downloads/current/ACS/lib/dictionaries/cif_core.dic
dictionary named 'cif_core.dic' version 2.4.2 from 2011-04-26.

Automatic conversion script
Id: cif_fix_values 2281 2013-09-26 08:29:07Z andrius 
;
_cod_original_cell_volume 4460.0(8)
_cod_original_sg_symbol_H-M 'P bca'
_cod_database_code 4082520

loop_
_symmetry_equiv_pos_as_xyz
'x, y, z'
'-x+1/2, -y, z+1/2'
'-x, y+1/2, -z+1/2'
'x+1/2, -y+1/2, -z'
'-x, -y, -z'
'x-1/2, y, -z-1/2'
'x, -y-1/2, z-1/2'
'-x-1/2, y-1/2, z'

loop_
_atom_site_label
_atom_site_type_symbol
_atom_site_fract_x
_atom_site_fract_y
_atom_site_fract_z
_atom_site_U_iso_or_equiv
_atom_site_adp_type
_atom_site_occupancy
_atom_site_symmetry_multiplicity
_atom_site_calc_flag
_atom_site_refinement_flags
C1 C 0.5999(2) 0.92978(19) 0.63610(13) 0.0257(6) Uani 1 1 d .
C2 C 0.5936(2) 0.8698(2) 0.59047(14) 0.0303(7) Uani 1 1 d .
C3 C 0.4946(3) 0.8418(2) 0.57358(17) 0.0440(9) Uani 1 1 d .
H3 H 0.4881 0.8017 0.5425 0.053 Uiso 1 1 calc R
C4 C 0.4055(3) 0.8707(3) 0.60079(18) 0.0505(10) Uani 1 1 d .
H4 H 0.3393 0.8506 0.5883 0.061 Uiso 1 1 calc R
C5 C 0.4133(3) 0.9284(2) 0.64583(16) 0.0404(8) Uani 1 1 d .
H5 H 0.3526 0.9480 0.6649 0.048 Uiso 1 1 calc R
C6 C 0.5100(2) 0.9577(2) 0.66330(14) 0.0302(7) Uani 1 1 d .
H6 H 0.5152 0.9977 0.6945 0.036 Uiso 1 1 calc R
C7 C 0.6995(2) 0.96530(19) 0.66017(12) 0.0228(6) Uani 1 1 d .
C8 C 0.7240(2) 1.05631(19) 0.65574(11) 0.0216(6) Uani 1 1 d .
C9 C 0.6590(2) 1.11904(19) 0.62014(12) 0.0220(6) Uani 1 1 d .
O1 O 0.63992(16) 1.10515(14) 0.57175(8) 0.0288(5) Uani 1 1 d .
O2 O 0.62537(16) 1.19373(14) 0.64679(9) 0.0283(5) Uani 1 1 d .
H02 H 0.582(3) 1.227(3) 0.6251(15) 0.040(10) Uiso 1 1 d .
C10 C 0.7224(2) 0.8836(2) 0.50724(13) 0.0309(7) Uani 1 1 d .
N1 N 0.77134(19) 0.97462(18) 0.52388(11) 0.0266(5) Uani 1 1 d D
H01A H 0.725(2) 1.0149(19) 0.5407(12) 0.026(8) Uiso 1 1 d D
H01B H 0.801(3) 1.007(2) 0.4946(12) 0.043(10) Uiso 1 1 d D
H01C H 0.828(2) 0.963(2) 0.5466(12) 0.031(9) Uiso 1 1 d D
C11 C 0.6873(2) 0.8327(2) 0.55989(14) 0.0304(7) Uani 1 1 d .
H11A H 0.6730 0.7668 0.5500 0.037 Uiso 1 1 calc R
H11B H 0.7466 0.8325 0.5859 0.037 Uiso 1 1 calc R
C12 C 0.8058(3) 0.8260(2) 0.47834(15) 0.0418(9) Uani 1 1 d .
H12A H 0.8356 0.8625 0.4480 0.063 Uiso 1 1 calc R
H12B H 0.7748 0.7686 0.4637 0.063 Uiso 1 1 calc R
H12C H 0.8605 0.8100 0.5048 0.063 Uiso 1 1 calc R
C13 C 0.6335(3) 0.9066(3) 0.46787(15) 0.0446(9) Uani 1 1 d .
H13A H 0.5854 0.9500 0.4859 0.067 Uiso 1 1 calc R
H13B H 0.5966 0.8490 0.4581 0.067 Uiso 1 1 calc R
H13C H 0.6615 0.9355 0.4343 0.067 Uiso 1 1 calc R
C14 C 0.7584(2) 0.8983(2) 0.69606(13) 0.0317(7) Uani 1 1 d .
H14A H 0.8247 0.9265 0.7070 0.048 Uiso 1 1 calc R
H14B H 0.7716 0.8404 0.6755 0.048 Uiso 1 1 calc R
H14C H 0.7174 0.8841 0.7291 0.048 Uiso 1 1 calc R
C21 C 0.8099(2) 1.1037(2) 0.68650(13) 0.0291(7) Uani 1 1 d .
C22 C 0.8046(3) 1.1149(2) 0.74339(15) 0.0446(9) Uani 1 1 d .
H22 H 0.7466 1.0914 0.7633 0.054 Uiso 1 1 calc R
C23 C 0.8840(4) 1.1605(3) 0.77094(18) 0.0603(13) Uani 1 1 d .
H23 H 0.8804 1.1676 0.8099 0.072 Uiso 1 1 calc R
C24 C 0.9677(4) 1.1954(3) 0.7428(2) 0.0625(13) Uani 1 1 d .
H24 H 1.0218 1.2264 0.7622 0.075 Uiso 1 1 calc R
C25 C 0.9733(3) 1.1857(3) 0.6871(2) 0.0548(11) Uani 1 1 d .
H25 H 1.0311 1.2104 0.6676 0.066 Uiso 1 1 calc R
C26 C 0.8946(3) 1.1397(2) 0.65842(16) 0.0394(8) Uani 1 1 d .
H26 H 0.8991 1.1329 0.6195 0.047 Uiso 1 1 calc R
C99 C 0.0990(3) 0.9199(3) 0.65125(15) 0.0423(9) Uani 1 1 d .
F1 F 0.17130(16) 0.85903(18) 0.66656(10) 0.0579(6) Uani 1 1 d .
F2 F 0.02431(17) 0.9191(2) 0.68847(9) 0.0682(8) Uani 1 1 d .
F3 F 0.14204(18) 1.00410(17) 0.65057(10) 0.0608(7) Uani 1 1 d .
S1 S 0.04960(6) 0.88944(6) 0.58301(3) 0.0320(2) Uani 1 1 d .
O3 O -0.02792(18) 0.95905(18) 0.57275(11) 0.0469(6) Uani 1 1 d .
O4 O 0.0100(2) 0.79623(18) 0.58950(12) 0.0515(7) Uani 1 1 d .
O5 O 0.14049(18) 0.89430(17) 0.54908(10) 0.0429(6) Uani 1 1 d .

loop_
_atom_site_aniso_label
_atom_site_aniso_U_11
_atom_site_aniso_U_22
_atom_site_aniso_U_33
_atom_site_aniso_U_23
_atom_site_aniso_U_13
_atom_site_aniso_U_12
C1 0.0213(14) 0.0159(13) 0.0397(17) -0.0002(12) 0.0043(12) -0.0032(11)
C2 0.0237(15) 0.0179(14) 0.0492(19) -0.0070(13) 0.0055(13) -0.0029(11)
C3 0.0265(16) 0.0378(19) 0.068(2) -0.0272(18) 0.0013(16) -0.0084(14)
C4 0.0218(16) 0.045(2) 0.084(3) -0.021(2) 0.0036(17) -0.0108(15)
C5 0.0240(16) 0.0323(18) 0.065(2) -0.0106(16) 0.0105(15) -0.0004(13)
C6 0.0268(15) 0.0216(14) 0.0421(18) -0.0045(13) 0.0067(13) -0.0012(12)
C7 0.0219(13) 0.0192(14) 0.0274(15) -0.0050(11) 0.0052(11) 0.0005(11)
C8 0.0197(13) 0.0208(14) 0.0243(14) -0.0038(11) 0.0005(11) 0.0012(11)
C9 0.0154(12) 0.0178(13) 0.0327(16) -0.0040(11) 0.0008(11) -0.0043(10)
O1 0.0281(11) 0.0283(11) 0.0301(11) -0.0033(9) -0.0024(9) 0.0058(9)
O2 0.0306(11) 0.0182(10) 0.0360(12) -0.0053(9) -0.0039(9) 0.0064(9)
C10 0.0256(15) 0.0293(16) 0.0378(17) -0.0130(13) -0.0013(13) 0.0022(12)
N1 0.0221(13) 0.0258(14) 0.0320(14) -0.0056(11) 0.0028(11) 0.0024(10)
C11 0.0240(15) 0.0189(15) 0.0483(19) -0.0122(13) 0.0012(13) -0.0009(11)
C12 0.0380(19) 0.041(2) 0.047(2) -0.0196(16) 0.0065(15) 0.0052(15)
C13 0.0342(18) 0.054(2) 0.045(2) -0.0157(17) -0.0102(16) 0.0037(16)
C14 0.0339(16) 0.0219(15) 0.0393(17) 0.0005(13) 0.0009(14) 0.0028(12)
C21 0.0305(16) 0.0176(14) 0.0394(17) -0.0003(13) -0.0113(13) 0.0025(12)
C22 0.067(2) 0.0296(17) 0.0369(19) -0.0016(15) -0.0137(17) 0.0021(17)
C23 0.096(4) 0.037(2) 0.048(2) -0.0039(18) -0.043(2) 0.000(2)
C24 0.072(3) 0.0303(19) 0.086(3) 0.002(2) -0.053(3) -0.0094(19)
C25 0.039(2) 0.037(2) 0.088(3) 0.002(2) -0.023(2) -0.0099(16)
C26 0.0338(18) 0.0330(18) 0.051(2) -0.0028(15) -0.0100(15) -0.0059(14)
C99 0.0274(17) 0.055(2) 0.044(2) 0.0018(17) 0.0001(15) -0.0063(16)
F1 0.0357(11) 0.0752(16) 0.0628(15) 0.0235(12) -0.0105(10) 0.0005(11)
F2 0.0430(13) 0.119(2) 0.0423(13) -0.0038(13) 0.0083(10) -0.0008(14)
F3 0.0495(13) 0.0574(14) 0.0753(16) -0.0110(12) -0.0192(12) -0.0133(11)
S1 0.0199(4) 0.0329(4) 0.0432(5) 0.0013(4) 0.0017(3) -0.0045(3)
O3 0.0319(12) 0.0536(16) 0.0553(16) -0.0110(13) -0.0131(11) 0.0105(11)
O4 0.0398(14) 0.0406(14) 0.0743(19) -0.0009(13) 0.0132(13) -0.0167(11)
O5 0.0332(13) 0.0446(15) 0.0510(15) 0.0086(12) 0.0075(11) -0.0040(10)

loop_
_atom_type_symbol
_atom_type_description
_atom_type_scat_dispersion_real
_atom_type_scat_dispersion_imag
_atom_type_scat_source
C C 0.0033 0.0016 'International Tables Vol C Tables 4.2.6.8 and 6.1.1.4'
H H 0.0000 0.0000 'International Tables Vol C Tables 4.2.6.8 and 6.1.1.4'
N N 0.0061 0.0033 'International Tables Vol C Tables 4.2.6.8 and 6.1.1.4'
O O 0.0106 0.0060 'International Tables Vol C Tables 4.2.6.8 and 6.1.1.4'
F F 0.0171 0.0103 'International Tables Vol C Tables 4.2.6.8 and 6.1.1.4'
S S 0.1246 0.1234 'International Tables Vol C Tables 4.2.6.8 and 6.1.1.4'

loop_
_geom_angle_atom_site_label_1
_geom_angle_atom_site_label_2
_geom_angle_atom_site_label_3
_geom_angle
C6 C1 C2 120.1(3)
C6 C1 C7 115.5(3)
C2 C1 C7 124.3(3)
C3 C2 C1 117.3(3)
C3 C2 C11 119.0(3)
C1 C2 C11 123.7(3)
C4 C3 C2 122.0(3)
C5 C4 C3 119.8(3)
C4 C5 C6 119.5(3)
C5 C6 C1 121.2(3)
C8 C7 C1 119.9(3)
C8 C7 C14 123.1(3)
C1 C7 C14 116.2(2)
C7 C8 C21 125.0(3)
C7 C8 C9 119.7(2)
C21 C8 C9 115.3(2)
O1 C9 O2 122.5(3)
O1 C9 C8 124.8(2)
O2 C9 C8 112.7(2)
N1 C10 C12 107.2(2)
N1 C10 C13 107.2(3)
C12 C10 C13 111.0(3)
N1 C10 C11 108.2(2)
C12 C10 C11 109.4(3)
C13 C10 C11 113.7(3)
C2 C11 C10 118.3(3)
C26 C21 C22 118.9(3)
C26 C21 C8 120.4(3)
C22 C21 C8 120.6(3)
C23 C22 C21 119.7(4)
C24 C23 C22 120.9(4)
C25 C24 C23 119.9(4)
C24 C25 C26 120.3(4)
C21 C26 C25 120.2(4)
F2 C99 F3 108.7(3)
F2 C99 F1 108.4(3)
F3 C99 F1 107.8(3)
F2 C99 S1 111.3(2)
F3 C99 S1 110.6(3)
F1 C99 S1 109.9(3)
O5 S1 O3 115.90(16)
O5 S1 O4 113.47(16)
O3 S1 O4 114.64(16)
O5 S1 C99 102.91(15)
O3 S1 C99 103.53(16)
O4 S1 C99 104.28(18)

loop_
_geom_bond_atom_site_label_1
_geom_bond_atom_site_label_2
_geom_bond_distance
C1 C6 1.391(4)
C1 C2 1.401(4)
C1 C7 1.497(4)
C2 C3 1.398(4)
C2 C11 1.512(4)
C3 C4 1.385(5)
C4 C5 1.371(5)
C5 C6 1.381(4)
C7 C8 1.344(4)
C7 C14 1.500(4)
C8 C21 1.496(4)
C8 C9 1.499(4)
C9 O1 1.213(3)
C9 O2 1.321(3)
C10 N1 1.502(4)
C10 C12 1.524(4)
C10 C13 1.525(4)
C10 C11 1.535(5)
C21 C26 1.384(5)
C21 C22 1.388(5)
C22 C23 1.384(5)
C23 C24 1.370(7)
C24 C25 1.357(7)
C25 C26 1.394(5)
C99 F2 1.318(4)
C99 F3 1.326(4)
C99 F1 1.328(4)
C99 S1 1.823(4)
S1 O5 1.432(2)
S1 O3 1.432(2)
S1 O4 1.436(2)

loop_
_geom_hbond_atom_site_label_D
_geom_hbond_atom_site_label_H
_geom_hbond_atom_site_label_A
_geom_hbond_distance_DH
_geom_hbond_distance_HA
_geom_hbond_distance_DA
_geom_hbond_angle_DHA
_geom_hbond_site_symmetry_A
O2 H02 O4 0.90(4) 1.77(4) 2.667(3) 174(3) 8_665
N1 H01A O1 0.93(2) 1.85(2) 2.774(3) 174(3) .
N1 H01B O5 0.93(2) 1.92(2) 2.815(3) 162(3) 5_676
N1 H01C O3 0.93(2) 1.95(2) 2.852(3) 160(3) 1_655
C14 H14B O2 0.98 2.58 3.496(4) 155.9 8_755
